data_2011944
loop_
_publ_author_name
'Vladimir N. Nesterov'
'Elena A. Viltchinskaia'

_publ_section_title
;5-Acetyl-2-amino-6-methyl-4-(3-nitrophenyl)-4<i>H</i>-pyran-3-carbonitrile
 and
 2-amino-5-ethoxycarbonyl-6-methyl-4-(3-nitrophenyl)-4<i>H</i>-pyrano-3-carbonitrile
;
_journal_issue 5
_journal_name_full 'Acta Crystallographica Section C'
_journal_page_first 616
_journal_page_last 618
_journal_paper_doi 10.1107/S0108270101002682
_journal_volume 57
_journal_year 2001
_chemical_formula_moiety 'C16 H15 N3 O5'
_chemical_formula_sum 'C16 H15 N3 O5'
_chemical_formula_weight 329.31
_chemical_melting_point 457
_chemical_name_systematic
;
ethyl 6-amino-5-cyano-2-methyl-4-(3-nitrophenyl)-4H-pyrano-3-carboxylate
;
_space_group_IT_number 2
_symmetry_cell_setting triclinic
_symmetry_space_group_name_Hall '-P 1'
_symmetry_space_group_name_H-M 'P -1'
_audit_creation_method SHELXL-97
_cell_angle_alpha 83.05(2)
_cell_angle_beta 71.33(2)
_cell_angle_gamma 76.35(2)
_cell_formula_units_Z 2
_cell_length_a 8.4550(10)
_cell_length_b 8.4750(10)
_cell_length_c 12.073(2)
_cell_measurement_reflns_used 24
_cell_measurement_temperature 298(2)
_cell_measurement_theta_max 12
_cell_measurement_theta_min 11
_cell_volume 795.5(2)
_computing_cell_refinement P3
_computing_data_collection 'P3 (Siemens, 1989)'
_computing_data_reduction 'SHELXTL-Plus (Sheldrick, 1994)'
_computing_molecular_graphics SHELXTL-Plus
_computing_publication_material SHELXL97
_computing_structure_refinement 'SHELXL97 (Sheldrick, 1997)'
_computing_structure_solution 'SHELXS97 (Sheldrick, 1990)'
_diffrn_ambient_temperature 298(2)
_diffrn_measured_fraction_theta_full .927
_diffrn_measured_fraction_theta_max .927
_diffrn_measurement_device_type 'Siemens P3/PC'
_diffrn_measurement_method '\q/2\q scan'
_diffrn_radiation_monochromator graphite
_diffrn_radiation_source 'fine-focus sealed tube'
_diffrn_radiation_type MoK\a
_diffrn_radiation_wavelength .71073
_diffrn_reflns_av_R_equivalents .0267
_diffrn_reflns_av_sigmaI/netI .0546
_diffrn_reflns_limit_h_max 11
_diffrn_reflns_limit_h_min 0
_diffrn_reflns_limit_k_max 11
_diffrn_reflns_limit_k_min -11
_diffrn_reflns_limit_l_max 16
_diffrn_reflns_limit_l_min -15
_diffrn_reflns_number 4216
_diffrn_reflns_theta_full 29.06
_diffrn_reflns_theta_max 29.06
_diffrn_reflns_theta_min 2.60
_diffrn_standards_decay_% 5
_diffrn_standards_interval_count 98
_diffrn_standards_number 2
_exptl_absorpt_coefficient_mu .104
_exptl_absorpt_correction_type none
_exptl_crystal_colour colourless
_exptl_crystal_density_diffrn 1.375
_exptl_crystal_density_method 'not measured'
_exptl_crystal_description 'rhombohedral prism'
_exptl_crystal_F_000 344
_exptl_crystal_size_max .50
_exptl_crystal_size_mid .40
_exptl_crystal_size_min .30
_refine_diff_density_max .222
_refine_diff_density_min -.199
_refine_ls_extinction_method none
_refine_ls_goodness_of_fit_ref 1.028
_refine_ls_hydrogen_treatment constr
_refine_ls_matrix_type full
_refine_ls_number_parameters 219
_refine_ls_number_reflns 3942
_refine_ls_number_restraints 0
_refine_ls_restrained_S_all 1.028
_refine_ls_R_factor_all .1126
_refine_ls_R_factor_gt .0579
_refine_ls_shift/su_max .003
_refine_ls_shift/su_mean .000
_refine_ls_structure_factor_coef Fsqd
_refine_ls_weighting_details 'calc w = 1/[\s^2^(Fo^2^)+(0.0686P)^2^+0.1782P] where P=(Fo^2^+2Fc^2^)/3'
_refine_ls_weighting_scheme calc
_refine_ls_wR_factor_ref .1537
_reflns_number_gt 2553
_reflns_number_total 3942
_reflns_threshold_expression I>2\s(I)
_cod_data_source_file bm1442.cif
_cod_data_source_block II
_cod_depositor_comments
;
The following automatic conversions were performed:
'_symmetry_cell_setting' value 'Triclinic' changed to 'triclinic'
according to '/home/saulius/struct/CIF-dictionaries/cif_core.dic'
dictionary named 'cif_core.dic' version 2.4.1 from 2010-06-29.

Automatic conversion script
Id: cif_fix_enum 1527 2010-12-29 10:47:43Z saulius 

The following automatic conversions were performed:

'_symmetry_cell_setting' value 'Triclinic' changed to 'triclinic'
according to /home/saulius/struct/CIF-dictionaries/cif_core.dic
dictionary named 'cif_core.dic' version 2.4.1 from 2010-06-29.

Automatic conversion script
Id: cif_fix_values 1715 2011-07-08 13:25:40Z adriana 
;
_cod_original_cell_volume 795.46(19)
_cod_original_sg_symbol_H-M P-1
_cod_database_code 2011944
_cod_database_fobs_code 2011944

loop_
_symmetry_equiv_pos_as_xyz
'x, y, z'
'-x, -y, -z'

loop_
_atom_site_label
_atom_site_fract_x
_atom_site_fract_y
_atom_site_fract_z
_atom_site_U_iso_or_equiv
_atom_site_adp_type
_atom_site_calc_flag
_atom_site_refinement_flags
_atom_site_occupancy
_atom_site_disorder_assembly
_atom_site_disorder_group
_atom_site_type_symbol
O1 .42683(16) .72685(15) .66604(12) .0474(3) Uani d . 1 . . O
O2 .4589(2) 1.27563(17) .63437(16) .0653(4) Uani d . 1 . . O
O3 .20256(19) 1.22029(17) .72605(14) .0617(4) Uani d . 1 . . O
O4 .7001(4) 1.3820(4) .8855(3) .1289(10) Uani d . 1 . . O
O5 .7751(5) 1.2557(4) 1.0301(2) .1713(15) Uani d . 1 . . O
N1 .6440(2) .52577(19) .59401(16) .0534(4) Uani d . 1 . . N
H1A .7498 .4820 .5632 .064 Uiso calc R 1 . . H
H1B .5674 .4684 .6092 .064 Uiso calc R 1 . . H
N2 1.0204(2) .7037(2) .49837(19) .0650(5) Uani d . 1 . . N
N3 .7329(4) 1.2585(4) .9430(2) .1010(9) Uani d . 1 . . N
C2 .5988(2) .6821(2) .61807(15) .0405(4) Uani d . 1 . . C
C3 .7002(2) .7906(2) .60051(15) .0391(4) Uani d . 1 . . C
C4 .6320(2) .9550(2) .65293(15) .0370(4) Uani d . 1 . . C
H4A .6862 1.0346 .5968 .044 Uiso calc R 1 . . H
C5 .4407(2) 1.0016(2) .67051(15) .0374(4) Uani d . 1 . . C
C6 .3494(2) .8905(2) .67722(15) .0404(4) Uani d . 1 . . C
C7 .1637(3) .9081(3) .6947(2) .0571(5) Uani d . 1 . . C
H7A .1175 1.0161 .6696 .086 Uiso calc R 1 . . H
H7B .1062 .8891 .7762 .086 Uiso calc R 1 . . H
H7C .1476 .8305 .6497 .086 Uiso calc R 1 . . H
C8 .3702(2) 1.1780(2) .67468(16) .0436(4) Uani d . 1 . . C
C9 .1247(3) 1.3945(3) .7246(2) .0677(7) Uani d . 1 . . C
H9A .0098 1.4096 .7197 .081 Uiso calc R 1 . . H
H9B .1906 1.4493 .6563 .081 Uiso calc R 1 . . H
C10 .1194(4) 1.4657(3) .8315(2) .0858(9) Uani d . 1 . . C
H10A .0566 1.5762 .8340 .129 Uiso calc R 1 . . H
H10B .2336 1.4632 .8311 .129 Uiso calc R 1 . . H
H10C .0644 1.4041 .8990 .129 Uiso calc R 1 . . H
C11 .6699(2) .9597(2) .76780(15) .0398(4) Uani d . 1 . . C
C12 .6902(3) 1.1026(3) .80095(17) .0493(5) Uani d . 1 . . C
H12A .6841 1.1964 .7525 .059 Uiso calc R 1 . . H
C13 .7194(3) 1.1041(3) .90676(19) .0625(6) Uani d . 1 . . C
C14 .7329(3) .9690(4) .9805(2) .0727(7) Uani d . 1 . . C
H14A .7548 .9731 1.0507 .087 Uiso calc R 1 . . H
C15 .7131(3) .8278(4) .9478(2) .0717(7) Uani d . 1 . . C
H15A .7210 .7343 .9965 .086 Uiso calc R 1 . . H
C16 .6812(3) .8224(3) .84249(18) .0554(5) Uani d . 1 . . C
H16A .6673 .7255 .8218 .066 Uiso calc R 1 . . H
C17 .8771(2) .7416(2) .54422(17) .0442(4) Uani d . 1 . . C

loop_
_atom_site_aniso_label
_atom_site_aniso_U_11
_atom_site_aniso_U_22
_atom_site_aniso_U_33
_atom_site_aniso_U_12
_atom_site_aniso_U_13
_atom_site_aniso_U_23
O1 .0398(7) .0349(7) .0630(8) -.0114(5) -.0052(6) -.0068(6)
O2 .0635(10) .0371(7) .1021(13) -.0161(7) -.0327(9) .0027(8)
O3 .0559(9) .0413(8) .0753(10) .0017(6) -.0083(7) -.0104(7)
O4 .198(3) .0984(18) .123(2) -.0604(19) -.064(2) -.0315(16)
O5 .276(4) .214(3) .0992(18) -.140(3) -.092(2) -.0184(19)
N1 .0470(9) .0359(8) .0727(11) -.0103(7) -.0079(8) -.0105(8)
N2 .0422(10) .0601(11) .0876(14) -.0053(8) -.0093(9) -.0233(10)
N3 .128(2) .133(3) .0690(16) -.069(2) -.0285(15) -.0298(16)
C2 .0426(10) .0358(9) .0411(9) -.0082(7) -.0089(8) -.0048(7)
C3 .0380(9) .0360(9) .0419(9) -.0070(7) -.0088(7) -.0073(7)
C4 .0401(9) .0342(8) .0377(9) -.0110(7) -.0102(7) -.0034(7)
C5 .0411(9) .0336(9) .0376(9) -.0062(7) -.0124(7) -.0037(7)
C6 .0406(10) .0361(9) .0425(9) -.0076(7) -.0092(8) -.0042(7)
C7 .0418(11) .0498(11) .0813(15) -.0105(9) -.0181(10) -.0088(10)
C8 .0506(11) .0357(9) .0487(10) -.0069(8) -.0217(9) -.0033(8)
C9 .0737(15) .0496(12) .0681(14) .0093(11) -.0203(12) -.0059(11)
C10 .117(2) .0602(15) .0746(17) .0012(15) -.0317(16) -.0152(13)
C11 .0328(9) .0465(10) .0387(9) -.0064(7) -.0084(7) -.0067(8)
C12 .0489(11) .0583(12) .0453(10) -.0187(9) -.0131(8) -.0087(9)
C13 .0591(13) .0883(17) .0499(12) -.0277(12) -.0164(10) -.0171(12)
C14 .0592(14) .119(2) .0437(12) -.0168(14) -.0204(10) -.0095(14)
C15 .0726(16) .0856(18) .0501(13) -.0029(13) -.0241(12) .0108(12)
C16 .0590(13) .0558(12) .0486(11) -.0054(10) -.0184(10) .0006(9)
C17 .0439(11) .0376(9) .0533(11) -.0083(8) -.0149(9) -.0105(8)

loop_
_atom_type_symbol
_atom_type_description
_atom_type_scat_dispersion_real
_atom_type_scat_dispersion_imag
_atom_type_scat_source
C C .0033 .0016 'International Tables Vol C Tables 4.2.6.8 and 6.1.1.4'
H H .0000 .0000 'International Tables Vol C Tables 4.2.6.8 and 6.1.1.4'
N N .0061 .0033 'International Tables Vol C Tables 4.2.6.8 and 6.1.1.4'
O O .0106 .0060 'International Tables Vol C Tables 4.2.6.8 and 6.1.1.4'

loop_
_geom_angle_atom_site_label_1
_geom_angle_atom_site_label_2
_geom_angle_atom_site_label_3
_geom_angle
_geom_angle_publ_flag
C2 O1 C6 119.90(14) no
C8 O3 C9 117.04(18) no
C2 N1 H1A 120.0 no
C2 N1 H1B 120.0 no
H1A N1 H1B 120.0 no
O4 N3 O5 123.2(3) no
O4 N3 C13 118.9(2) no
O5 N3 C13 117.9(3) no
N1 C2 C3 128.39(17) yes
N1 C2 O1 110.66(15) yes
C3 C2 O1 120.95(15) yes
C2 C3 C17 119.14(16) yes
C2 C3 C4 121.16(16) yes
C17 C3 C4 119.26(15) yes
C3 C4 C5 108.60(14) no
C3 C4 C11 112.88(14) no
C5 C4 C11 110.71(14) no
C3 C4 H4A 108.2 no
C5 C4 H4A 108.2 no
C11 C4 H4A 108.2 no
C6 C5 C8 124.14(17) yes
C6 C5 C4 121.73(15) yes
C8 C5 C4 114.09(15) yes
C5 C6 O1 120.82(16) yes
C5 C6 C7 130.77(17) yes
O1 C6 C7 108.40(15) yes
C6 C7 H7A 109.5 no
C6 C7 H7B 109.5 no
H7A C7 H7B 109.5 no
C6 C7 H7C 109.5 no
H7A C7 H7C 109.5 no
H7B C7 H7C 109.5 no
O2 C8 O3 122.97(17) no
O2 C8 C5 121.83(18) no
O3 C8 C5 115.19(16) no
O3 C9 C10 110.2(2) no
O3 C9 H9A 109.6 no
C10 C9 H9A 109.6 no
O3 C9 H9B 109.6 no
C10 C9 H9B 109.6 no
H9A C9 H9B 108.1 no
C9 C10 H10A 109.5 no
C9 C10 H10B 109.5 no
H10A C10 H10B 109.5 no
C9 C10 H10C 109.5 no
H10A C10 H10C 109.5 no
H10B C10 H10C 109.5 no
C12 C11 C16 118.43(18) no
C12 C11 C4 120.56(17) no
C16 C11 C4 121.00(17) no
C13 C12 C11 119.2(2) no
C13 C12 H12A 120.4 no
C11 C12 H12A 120.4 no
C14 C13 C12 122.9(2) no
C14 C13 N3 118.6(2) no
C12 C13 N3 118.4(3) no
C15 C14 C13 117.9(2) no
C15 C14 H14A 121.0 no
C13 C14 H14A 121.0 no
C14 C15 C16 120.7(2) no
C14 C15 H15A 119.7 no
C16 C15 H15A 119.7 no
C11 C16 C15 120.9(2) no
C11 C16 H16A 119.6 no
C15 C16 H16A 119.6 no
N2 C17 C3 179.2(2) yes

loop_
_geom_bond_atom_site_label_1
_geom_bond_atom_site_label_2
_geom_bond_site_symmetry_1
_geom_bond_site_symmetry_2
_geom_bond_distance
_geom_bond_publ_flag
O1 C2 . . 1.359(2) no
O1 C6 . . 1.389(2) no
O2 C8 . . 1.203(2) yes
O3 C8 . . 1.331(2) no
O3 C9 . . 1.468(3) no
O4 N3 . . 1.209(3) no
O5 N3 . . 1.211(3) no
N1 C2 . . 1.330(2) yes
N1 H1A . . .8600 no
N1 H1B . . .8600 no
N2 C17 . . 1.143(2) yes
N3 C13 . . 1.469(4) no
C2 C3 . . 1.355(2) yes
C3 C17 . . 1.413(3) yes
C3 C4 . . 1.508(2) no
C4 C5 . . 1.522(2) no
C4 C11 . . 1.527(2) no
C4 H4A . . .9800 no
C5 C6 . . 1.333(2) yes
C5 C8 . . 1.473(2) yes
C6 C7 . . 1.489(3) no
C7 H7A . . .9600 no
C7 H7B . . .9600 no
C7 H7C . . .9600 no
C9 C10 . . 1.473(4) no
C9 H9A . . .9700 no
C9 H9B . . .9700 no
C10 H10A . . .9600 no
C10 H10B . . .9600 no
C10 H10C . . .9600 no
C11 C12 . . 1.384(3) no
C11 C16 . . 1.388(3) no
C12 C13 . . 1.379(3) no
C12 H12A . . .9300 no
C13 C14 . . 1.369(4) no
C14 C15 . . 1.367(4) no
C14 H14A . . .9300 no
C15 C16 . . 1.389(3) no
C15 H15A . . .9300 no
C16 H16A . . .9300 no

loop_
_geom_hbond_atom_site_label_D
_geom_hbond_atom_site_label_H
_geom_hbond_atom_site_label_A
_geom_hbond_site_symmetry_A
_geom_hbond_distance_DH
_geom_hbond_distance_HA
_geom_hbond_distance_DA
_geom_hbond_angle_DHA
N1 H1B O2 1_545 .86 2.00 2.830(2) 161
N1 H1A N2 2_766 .86 2.17 2.995(2) 160

loop_
_geom_torsion_atom_site_label_1
_geom_torsion_atom_site_label_2
_geom_torsion_atom_site_label_3
_geom_torsion_atom_site_label_4
_geom_torsion
_geom_torsion_publ_flag
C6 O1 C2 N1 -167.79(16) no
C6 O1 C2 C3 12.2(3) no
N1 C2 C3 C17 3.7(3) no
O1 C2 C3 C17 -176.35(17) no
N1 C2 C3 C4 -168.61(18) no
O1 C2 C3 C4 11.4(3) yes
C2 C3 C4 C5 -26.4(2) no
C17 C3 C4 C5 161.32(16) no
C2 C3 C4 C11 96.7(2) yes
C17 C3 C4 C11 -75.5(2) no
C3 C4 C5 C6 21.4(2) no
C11 C4 C5 C6 -103.05(19) no
C3 C4 C5 C8 -156.43(15) no
C11 C4 C5 C8 79.12(18) no
C8 C5 C6 O1 176.34(16) no
C4 C5 C6 O1 -1.3(3) yes
C8 C5 C6 C7 -2.9(3) no
C4 C5 C6 C7 179.53(19) no
C2 O1 C6 C5 -17.4(3) no
C2 O1 C6 C7 161.94(17) no
C9 O3 C8 O2 4.4(3) no
C9 O3 C8 C5 -175.67(17) no
C6 C5 C8 O2 -157.15(19) yes
C4 C5 C8 O2 20.6(3) no
C6 C5 C8 O3 22.9(3) no
C4 C5 C8 O3 -159.31(15) no
C8 O3 C9 C10 -92.6(3) yes
C3 C4 C11 C12 150.52(17) no
C5 C4 C11 C12 -87.5(2) no
C3 C4 C11 C16 -30.8(2) no
C5 C4 C11 C16 91.1(2) no
C16 C11 C12 C13 -.5(3) no
C4 C11 C12 C13 178.17(17) no
C11 C12 C13 C14 1.3(3) no
C11 C12 C13 N3 -177.3(2) no
O4 N3 C13 C14 -170.9(3) no
O5 N3 C13 C14 8.5(4) no
O4 N3 C13 C12 7.7(4) no
O5 N3 C13 C12 -172.9(3) no
C12 C13 C14 C15 -1.2(4) no
N3 C13 C14 C15 177.3(2) no
C13 C14 C15 C16 .3(4) no
C12 C11 C16 C15 -.3(3) no
C4 C11 C16 C15 -179.01(19) no
C14 C15 C16 C11 .4(4) no

loop_
_cod_related_entry_id
_cod_related_entry_database
_cod_related_entry_code
1 ChemSpider 2382684
